data_7706323
loop_
_publ_author_name
'Deorukhkar, Neel'
'Besnard, C\'eline'
'Gu\'en\'ee, Laure'
'Piguet, Claude'

_publ_section_title
;
 Tuning spin-crossover transition temperatures in non-symmetrical
 homoleptic meridional/facial [Fe(didentate)<sub>3</sub>]<sup>2+</sup>
 complexes: what for and who cares about it?
;
_journal_issue 4
_journal_name_full 'Dalton transactions (Cambridge, England : 2003)'
_journal_page_first 1206
_journal_page_last 1223
_journal_paper_doi 10.1039/d0dt03828h
_journal_volume 50
_journal_year 2021
_chemical_formula_moiety 'C36 H30 N12 Zn, 2(F6 P1)'
_chemical_formula_sum 'C36 H30 F12 N12 P2 Zn'
_chemical_formula_weight 986.03
_space_group_crystal_system monoclinic
_space_group_IT_number 14
_space_group_name_Hall '-P 2ybc'
_space_group_name_H-M_alt 'P 1 21/c 1'
_atom_sites_solution_hydrogens geom
_atom_sites_solution_primary dual
_audit_creation_date 2020-12-01
_audit_creation_method
;
Olex2 1.3
(compiled 2020.07.31 svn.rc2a77460 for OlexSys, GUI svn.r6145)
;
_audit_update_record
;
2020-12-05 deposited with the CCDC.	2020-12-15 downloaded from the CCDC.
;
_cell_angle_alpha 90
_cell_angle_beta 91.9320(9)
_cell_angle_gamma 90
_cell_formula_units_Z 4
_cell_length_a 13.58526(12)
_cell_length_b 10.68649(11)
_cell_length_c 27.0840(3)
_cell_measurement_reflns_used 34499
_cell_measurement_temperature 149.99(10)
_cell_measurement_theta_max 74.1330
_cell_measurement_theta_min 3.2460
_cell_volume 3929.79(7)
_computing_cell_refinement 'CrysAlisPro 1.171.41.53a (Rigaku OD, 2020)'
_computing_data_collection 'CrysAlisPro 1.171.41.53a (Rigaku OD, 2020)'
_computing_data_reduction 'CrysAlisPro 1.171.41.53a (Rigaku OD, 2020)'
_computing_molecular_graphics 'Olex2 1.3 (Dolomanov et al., 2009)'
_computing_publication_material 'Olex2 1.3 (Dolomanov et al., 2009)'
_computing_structure_refinement 'SHELXL 2018/3 (Sheldrick, 2015)'
_computing_structure_solution 'SHELXT  (Sheldrick, 2015)'
_diffrn_ambient_environment N~2~
_diffrn_ambient_temperature 149.99(10)
_diffrn_detector 'Hybrid Pixel Array Detector'
_diffrn_detector_area_resol_mean 10.0000
_diffrn_detector_type HyPix-Arc
_diffrn_measured_fraction_theta_full 0.999
_diffrn_measured_fraction_theta_max 0.996
_diffrn_measurement_details
;
List of Runs (angles in degrees, time in seconds):

  # Type    Start    End  Width  t~exp~   \w     \q     \k     \f   Frames
#--------------------------------------------------------------------------
  1  \w     88.00 113.20   0.30    0.69    --   75.25  59.00  51.54   84
  2  \w     91.00 116.50   0.30    0.69    --   75.25  47.00  93.34   85
  3  \w     65.00 117.20   0.30    0.69    --   75.25  22.00  56.40  174
  4  \w     90.00 115.50   0.30    0.69    --   75.25  45.00 -28.02   85
  5  \w     90.00 115.20   0.30    0.69    --   75.25  51.00-100.04   84
  6  \w     88.00 113.50   0.30    0.69    --   75.25  35.00-173.22   85
  7  \w     72.00  97.80   0.30    0.69    --   75.25  19.00-156.71   86
  8  \w     65.00  90.80   0.30    0.69    --   75.25  22.00-122.65   86
  9  \w     73.00 116.20   0.30    0.69    --   75.25  21.00 -52.10  144
 10  \w     47.00  72.80   0.30    0.69    --   75.25  16.00 -49.38   86
 11  \w     78.00 108.00   0.30    0.69    --   75.25   8.00 -53.52  100
 12  \w     48.00  73.80   0.30    0.69    --   75.25  14.00  40.36   86
 13  \w     84.00 115.20   0.30    0.69    --   75.25  21.00 158.24  104
 14  \w     67.00 104.80   0.30    0.69    --   75.25  21.00 131.38  126
 15  \w     80.00 108.20   0.30    0.69    --   75.25  14.00  40.36   94
 16  \w     81.00 106.20   0.30    0.69    --   75.25   3.00 -25.97   84
 17  \w     44.00  72.50   0.30    0.69    --   75.25   4.00 -97.76   95
 18  \w     45.00  96.00   0.30    0.69    --   75.25   6.00-167.51  170
 19  \w     43.00  68.20   0.30    0.69    --   75.25   3.00 -25.97   84
 20  \w     73.00 100.00   0.30    0.69    --   69.88   0.00 150.00   90
 21  \w     36.00  60.90   0.30    0.69    --   69.88   0.00 150.00   83
 22  \w    -58.00 -26.20   0.30    0.69    --  -52.43 -15.00 120.00  106
 23  \w    -86.00 -59.00   0.30    0.69    --  -52.43   0.00   0.00   90
 24  \w    -52.00 -19.00   0.30    0.69    --  -52.43   0.00   0.00  110
 25  \w     37.00  62.50   0.30    0.69    --   75.25 -60.00 -47.17   85
 26  \w     35.00  60.50   0.30    0.69    --   75.25 -53.00-159.96   85
 27  \w     35.00  59.90   0.30    0.69    --   75.25 -56.00   2.17   83
 28  \w     35.00  59.90   0.30    0.69    --   75.25 -53.00 118.49   83
 29  \w     35.00  60.50   0.30    0.69    --   75.25 -54.00 170.58   85
 30  \w     47.00  72.20   0.30    0.69    --   75.25 -89.00 144.98   84
 31  \w     36.00  79.20   0.30    0.69    --   68.73-125.00 -30.00  144
 32  \w     45.00  82.80   0.30    0.69    --   68.73-125.00 -90.00  126
 33  \w     69.00  96.00   0.30    0.69    --   75.25-126.00-134.00   90
 34  \w     78.00 103.80   0.30    0.69    --   75.25-157.00-172.23   86
 35  \w     62.00  87.80   0.30    0.69    --   75.25-116.00-128.42   86
 36  \w     37.00  85.00   0.30    0.69    --   69.88-125.00-180.00  160
 37  \w     66.00  91.20   0.30    0.69    --   75.25-112.00 -99.88   84
 38  \w     50.00  75.80   0.30    0.69    --   75.25-120.00   6.54   86
 39  \w     60.00  85.20   0.30    0.69    --   75.25-114.00  80.81   84
 40  \w     40.00  85.00   0.30    0.69    --   68.73-125.00  90.00  150
 41  \w     58.00  89.50   0.30    0.69    --   75.25-108.00 117.19  105
 42  \w     71.00  96.20   0.30    0.69    --   75.25-117.00 149.97   84
 43  \w     44.00  91.10   0.30    0.69    --   75.25-110.00 156.49  157
 44  \w     39.00  70.80   0.30    0.69    --   75.25-100.00 117.49  106
 45  \w     59.90  84.20   0.30    0.69    --   75.25-103.00  90.05   81
 46  \w     41.00  66.80   0.30    0.69    --   75.25-101.00  56.42   86
 47  \w     50.00  75.80   0.30    0.69    --   75.25 -90.00 154.07   86
 48  \w     53.00  78.80   0.30    0.69    --   75.25 -99.00 -52.05   86
 49  \w     38.00  62.90   0.30    0.69    --   75.25-105.00-150.46   83
 50  \w     44.00  78.80   0.30    0.69    --   75.25 -99.00-168.59  116
;
_diffrn_measurement_device 'four-circle diffractometer'
_diffrn_measurement_device_type 'XtaLAB Synergy, Dualflex, HyPix-Arc'
_diffrn_measurement_method '\w scans'
_diffrn_orient_matrix_type 'CrysAlisPro convention (1999,Acta A55,543-557)'
_diffrn_orient_matrix_UB_11 0.0422425000
_diffrn_orient_matrix_UB_12 -0.0799307000
_diffrn_orient_matrix_UB_13 0.0430365000
_diffrn_orient_matrix_UB_21 -0.0201330000
_diffrn_orient_matrix_UB_22 0.1072632000
_diffrn_orient_matrix_UB_23 0.0362723000
_diffrn_orient_matrix_UB_31 -0.1034301000
_diffrn_orient_matrix_UB_32 -0.0535475000
_diffrn_orient_matrix_UB_33 0.0084281000
_diffrn_radiation_monochromator mirror
_diffrn_radiation_probe x-ray
_diffrn_radiation_type 'Cu K\a'
_diffrn_radiation_wavelength 1.54184
_diffrn_reflns_av_R_equivalents 0.0299
_diffrn_reflns_av_unetI/netI 0.0152
_diffrn_reflns_Laue_measured_fraction_full 0.999
_diffrn_reflns_Laue_measured_fraction_max 0.996
_diffrn_reflns_limit_h_max 14
_diffrn_reflns_limit_h_min -16
_diffrn_reflns_limit_k_max 13
_diffrn_reflns_limit_k_min -13
_diffrn_reflns_limit_l_max 33
_diffrn_reflns_limit_l_min -33
_diffrn_reflns_number 52508
_diffrn_reflns_point_group_measured_fraction_full 0.999
_diffrn_reflns_point_group_measured_fraction_max 0.996
_diffrn_reflns_theta_full 67.684
_diffrn_reflns_theta_max 74.472
_diffrn_reflns_theta_min 3.255
_diffrn_source 'micro-focus sealed X-ray tube'
_diffrn_source_type 'PhotonJet (Cu) X-ray Source'
_exptl_absorpt_coefficient_mu 2.581
_exptl_absorpt_correction_T_max 1.000
_exptl_absorpt_correction_T_min 0.384
_exptl_absorpt_correction_type gaussian
_exptl_absorpt_process_details
;
CrysAlisPro 1.171.41.53a (Rigaku Oxford Diffraction, 2020)
Numerical absorption correction based on gaussian integration over
			a multifaceted crystal model
Empirical absorption correction using spherical harmonics,
 implemented in SCALE3 ABSPACK scaling algorithm.
;
_exptl_crystal_colour colourless
_exptl_crystal_colour_primary colourless
_exptl_crystal_density_diffrn 1.667
_exptl_crystal_description block
_exptl_crystal_F_000 1992
_exptl_crystal_size_max 0.236
_exptl_crystal_size_mid 0.062
_exptl_crystal_size_min 0.059
_refine_diff_density_max 0.915
_refine_diff_density_min -0.750
_refine_diff_density_rms 0.066
_refine_ls_extinction_method none
_refine_ls_goodness_of_fit_ref 1.058
_refine_ls_hydrogen_treatment constr
_refine_ls_matrix_type full
_refine_ls_number_parameters 724
_refine_ls_number_reflns 8008
_refine_ls_number_restraints 806
_refine_ls_restrained_S_all 1.063
_refine_ls_R_factor_all 0.0539
_refine_ls_R_factor_gt 0.0505
_refine_ls_shift/su_max 0.001
_refine_ls_shift/su_mean 0.000
_refine_ls_structure_factor_coef Fsqd
_refine_ls_weighting_details 'w=1/[\s^2^(Fo^2^)+(0.0759P)^2^+4.3906P] where P=(Fo^2^+2Fc^2^)/3'
_refine_ls_weighting_scheme calc
_refine_ls_wR_factor_gt 0.1400
_refine_ls_wR_factor_ref 0.1429
_reflns_Friedel_coverage 0.000
_reflns_number_gt 7297
_reflns_number_total 8008
_reflns_threshold_expression 'I > 2\s(I)'
_cod_data_source_file d0dt03828h2.cif
_cod_data_source_block 9_ZnL7_PF6
_cod_depositor_comments 'Adding full bibliography for 7706322--7706338.cif.'
_cod_original_cell_volume 3929.78(7)
_cod_database_code 7706323
_shelx_shelxl_version_number 2018/3
_chemical_oxdiff_formula 'C36 H30 F12 N12 P2 Zn2'
_shelx_space_group_comment
;
The symmetry employed for this shelxl refinement is uniquely defined
by the following loop, which should always be used as a source of
symmetry information in preference to the above space-group names.
They are only intended as comments.
;
_reflns_odcompleteness_completeness 99.59
_reflns_odcompleteness_iscentric 1
_reflns_odcompleteness_theta 74.33
_olex2_refinement_description
;
1. Fixed Uiso
 At 1.2 times of:
  All C(H) groups
 At 1.5 times of:
  All C(H,H,H) groups
2. Restrained distances
 P3-F13 \\sim P3-F16 \\sim P3-F14 \\sim P3-F15 \\sim P3-F17 \\sim P3-F18
 with sigma of 0.02
 P2-F7 \\sim P2-F9 \\sim P2-F12 \\sim P2-F11 \\sim P2-F10 \\sim P2-F8
 with sigma of 0.02
 P4-F23 \\sim P4-F21 \\sim P4-F19 \\sim P4-F20 \\sim P4-F24 \\sim P4-F22
 with sigma of 0.02
 F15-F17 \\sim F15-F13 \\sim F15-F14 \\sim F15-F18 \\sim F17-F16 \\sim F17-F13
\\sim F17-F18 \\sim F16-F13
 \\sim F16-F14 \\sim F16-F18 \\sim F13-F14 \\sim F14-F18
 with sigma of 0.04
 F11-F12 \\sim F11-F10 \\sim F11-F8 \\sim F11-F9 \\sim F12-F10 \\sim F12-F9
\\sim F12-F7 \\sim F10-F8 ~
 F10-F7 \\sim F8-F9 \\sim F8-F7 \\sim F9-F7
 with sigma of 0.04
 F21-F22 \\sim F21-F23 \\sim F21-F20 \\sim F21-F19 \\sim F24-F19 \\sim F24-F20
\\sim F24-F22 \\sim F24-F23
 \\sim F19-F20 \\sim F19-F23 \\sim F22-F20 \\sim F22-F23
 with sigma of 0.04
 N47A-C48A \\sim N47B-C48B \\sim N47A-C46A \\sim N47B-C46B
 with sigma of 0.02
 N6B-C44B \\sim N6A-C44A \\sim N6B-C48B \\sim N6A-C48A
 with sigma of 0.02
 C45B-C46B \\sim C46A-C45A \\sim C45A-C44A \\sim C44B-C45B
 with sigma of 0.02
 Zn1-N6A \\sim Zn1-N6B
 with sigma of 0.02
 C44B-C42 \\sim C44A-C42
 with sigma of 0.02
3. Restrained planarity
 C44A, N6A, C48A, N47A, C45A, C46A
 with sigma of 0.1
 C44B, N6B, C48B, N47B, C46B, C45B
 with sigma of 0.1
4. Uiso/Uaniso restraints and constraints
F3 \\sim F19 \\sim F4 \\sim F6 \\sim F23 \\sim F24 \\sim F5 \\sim F22 \\sim F1
\\sim F2 \\sim F20 \\sim F21: within 2A with sigma of 0.04 and sigma for
terminal atoms of 0.08 within 2A
C44B \\sim C44A \\sim C46B \\sim C46A \\sim C45B \\sim C45A \\sim N47B \\sim
N47A \\sim C48B \\sim C48A \\sim N6B \\sim N6A: within 2A with sigma of 0.04
and sigma for terminal atoms of 0.08 within 2A
Uanis(P2) = Uanis(P3)
Uanis(P1) = Uanis(P4)
Uanis(C48B) = Uanis(C48A)
Uanis(C44B) = Uanis(C44A)
Uanis(N6A) = Uanis(N6B)
5. Rigid body (RIGU) restrains
 F11, P2, F9, F10, F12, F7, F8
 with sigma for 1-2 distances of 0.004 and sigma for 1-3 distances of 0.004
 F16, P3, F13, F18, F15, F17, F14
 with sigma for 1-2 distances of 0.004 and sigma for 1-3 distances of 0.004
 P4, F22, F20, F24, F21, F19, F23
 with sigma for 1-2 distances of 0.004 and sigma for 1-3 distances of 0.004
 F19, P4, F22, F20, F21, F24, F23
 with sigma for 1-2 distances of 0.001 and sigma for 1-3 distances of 0.001
 C44B, N6B, C48B, N47B, C46B, C45B
 with sigma for 1-2 distances of 0.004 and sigma for 1-3 distances of 0.004
 C44A, N6A, C48A, N47A, C46A, C45A
 with sigma for 1-2 distances of 0.004 and sigma for 1-3 distances of 0.004
6. Others
 Sof(P3)=Sof(F13)=Sof(F14)=Sof(F15)=Sof(F16)=Sof(F17)=Sof(F18)=1-FVAR(1)
 Sof(P2)=Sof(F7)=Sof(F8)=Sof(F9)=Sof(F10)=Sof(F11)=Sof(F12)=FVAR(1)
 Sof(F1)=Sof(F2)=Sof(F3)=Sof(F4)=Sof(F5)=Sof(F6)=Sof(P1)=1-FVAR(2)
 Sof(P4)=Sof(F19)=Sof(F20)=Sof(F22)=Sof(F23)=Sof(F24)=Sof(F21)=FVAR(2)
 Sof(N47A)=Sof(C45A)=Sof(H45A)=Sof(C46A)=Sof(H46A)=Sof(C48A)=Sof(H48A)=
 Sof(N6A)=Sof(C44A)=1-FVAR(3)
 Sof(N6B)=Sof(C44B)=Sof(C48B)=Sof(H48B)=Sof(N47B)=Sof(C46B)=Sof(H46B)=
 Sof(C45B)=Sof(H45B)=FVAR(3)
7.a Aromatic/amide H refined with riding coordinates:
 C8(H8), C9(H9), C10(H10), C11(H11), C17(H17), C18(H18), C20(H20), C22(H22),
 C23(H23), C24(H24), C25(H25), C31(H31), C32(H32), C34(H34), C36(H36), C37(H37),
  C38(H38), C39(H39), C45A(H45A), C46A(H46A), C48B(H48B), C46B(H46B),
 C45B(H45B), C48A(H48A)
7.b Idealised Me refined as rotating group:
 C14(H14A,H14B,H14C), C28(H28A,H28B,H28C), C43(H43A,H43B,H43C)
;
_olex2_submission_special_instructions 'No special instructions were received'
_oxdiff_exptl_absorpt_empirical_details
;
Empirical correction (ABSPACK) includes:
- Absorption correction using spherical harmonics
- Frame scaling
;
_oxdiff_exptl_absorpt_empirical_full_max 1.367
_oxdiff_exptl_absorpt_empirical_full_min 0.763

loop_
_space_group_symop_operation_xyz
'x, y, z'
'-x, y+1/2, -z+1/2'
'-x, -y, -z'
'x, -y-1/2, z-1/2'

loop_
_atom_site_label
_atom_site_type_symbol
_atom_site_fract_x
_atom_site_fract_y
_atom_site_fract_z
_atom_site_U_iso_or_equiv
_atom_site_adp_type
_atom_site_occupancy
_atom_site_site_symmetry_order
_atom_site_calc_flag
_atom_site_refinement_flags_posn
_atom_site_refinement_flags_adp
_atom_site_refinement_flags_occupancy
_atom_site_disorder_assembly
_atom_site_disorder_group
Zn1 Zn 0.77875(2) 0.46184(3) 0.35052(2) 0.03180(12) Uani 1 1 d D . . . .
N1 N 0.69541(17) 0.6224(2) 0.36191(8) 0.0392(5) Uani 1 1 d . . . . .
N2 N 0.88612(18) 0.6287(2) 0.33840(8) 0.0416(5) Uani 1 1 d . . . . .
N3 N 0.83112(15) 0.44234(19) 0.42428(7) 0.0314(4) Uani 1 1 d . . . . .
N4 N 0.90377(16) 0.3262(2) 0.34561(8) 0.0369(5) Uani 1 1 d . . . . .
N5 N 0.66789(16) 0.32359(19) 0.34676(8) 0.0355(4) Uani 1 1 d . . . . .
N6B N 0.733(2) 0.456(3) 0.2736(7) 0.0330(7) Uani 0.116(9) 1 d D U P A 2
N13 N 0.6851(2) 0.8229(2) 0.38396(8) 0.0478(6) Uani 1 1 d . . . . .
N19 N 1.0435(2) 0.7254(3) 0.33064(11) 0.0594(7) Uani 1 1 d . . . . .
N27 N 0.93456(14) 0.35594(18) 0.48027(7) 0.0301(4) Uani 1 1 d . . . . .
N33 N 1.01459(19) 0.1921(2) 0.30459(9) 0.0485(6) Uani 1 1 d . . . . .
N41 N 0.54664(18) 0.2318(2) 0.30127(9) 0.0445(5) Uani 1 1 d . . . . .
N47A N 0.7907(3) 0.4632(4) 0.18784(11) 0.0464(9) Uani 0.884(9) 1 d D U P A 1
C7 C 0.6001(2) 0.6460(3) 0.37439(10) 0.0446(6) Uani 1 1 d . . . . .
C8 C 0.5182(2) 0.5705(4) 0.37530(12) 0.0555(8) Uani 1 1 d . . . . .
H8 H 0.520628 0.486306 0.364101 0.067 Uiso 1 1 calc R U . . .
C9 C 0.4325(3) 0.6203(4) 0.39295(14) 0.0691(11) Uani 1 1 d . . . . .
H9 H 0.375285 0.569257 0.393443 0.083 Uiso 1 1 calc R U . . .
C10 C 0.4274(3) 0.7412(5) 0.40979(14) 0.0721(11) Uani 1 1 d . . . . .
H10 H 0.368057 0.770487 0.423355 0.086 Uiso 1 1 calc R U . . .
C11 C 0.5070(3) 0.8207(4) 0.40733(12) 0.0662(10) Uani 1 1 d . . . . .
H11 H 0.502788 0.905528 0.417485 0.079 Uiso 1 1 calc R U . . .
C12 C 0.5936(2) 0.7719(3) 0.38945(10) 0.0494(7) Uani 1 1 d . . . . .
C14 C 0.7065(3) 0.9568(3) 0.38879(16) 0.0692(11) Uani 1 1 d . . . . .
H14A H 0.756266 0.969791 0.415323 0.104 Uiso 1 1 calc R U . . .
H14B H 0.646101 1.001765 0.396663 0.104 Uiso 1 1 calc R U . . .
H14C H 0.731326 0.988495 0.357625 0.104 Uiso 1 1 calc R U . . .
C15 C 0.7455(2) 0.7291(2) 0.36805(9) 0.0403(6) Uani 1 1 d . . . . .
C16 C 0.8498(2) 0.7349(3) 0.35793(10) 0.0437(6) Uani 1 1 d . . . . .
C17 C 0.9097(3) 0.8348(3) 0.36723(13) 0.0594(8) Uani 1 1 d . . . . .
H17 H 0.885843 0.907769 0.382876 0.071 Uiso 1 1 calc R U . . .
C18 C 1.0081(3) 0.8264(4) 0.35291(14) 0.0657(9) Uani 1 1 d . . . . .
H18 H 1.050903 0.895205 0.359349 0.079 Uiso 1 1 calc R U . . .
C20 C 0.9800(2) 0.6292(3) 0.32543(11) 0.0480(7) Uani 1 1 d . . . . .
H20 H 1.004311 0.554626 0.311150 0.058 Uiso 1 1 calc R U . . .
C21 C 0.80722(18) 0.4853(2) 0.47049(9) 0.0305(5) Uani 1 1 d . . . . .
C22 C 0.7339(2) 0.5688(3) 0.48518(10) 0.0395(6) Uani 1 1 d . . . . .
H22 H 0.688967 0.605607 0.461778 0.047 Uiso 1 1 calc R U . . .
C23 C 0.7297(2) 0.5953(3) 0.53466(10) 0.0463(6) Uani 1 1 d . . . . .
H23 H 0.681246 0.652140 0.545548 0.056 Uiso 1 1 calc R U . . .
C24 C 0.7953(2) 0.5404(3) 0.56971(10) 0.0461(7) Uani 1 1 d . . . . .
H24 H 0.790178 0.561542 0.603600 0.055 Uiso 1 1 calc R U . . .
C25 C 0.8665(2) 0.4573(3) 0.55615(9) 0.0388(6) Uani 1 1 d . . . . .
H25 H 0.910002 0.419124 0.579845 0.047 Uiso 1 1 calc R U . . .
C26 C 0.87158(18) 0.4316(2) 0.50577(9) 0.0317(5) Uani 1 1 d . . . . .
C28 C 1.01175(19) 0.2786(3) 0.50377(10) 0.0386(5) Uani 1 1 d . . . . .
H28A H 1.001098 0.190801 0.494645 0.058 Uiso 1 1 calc R U . . .
H28B H 1.009619 0.287401 0.539737 0.058 Uiso 1 1 calc R U . . .
H28C H 1.076229 0.305894 0.492665 0.058 Uiso 1 1 calc R U . . .
C29 C 0.90704(17) 0.3655(2) 0.43169(9) 0.0302(5) Uani 1 1 d . . . . .
C30 C 0.95116(19) 0.3031(2) 0.38944(9) 0.0333(5) Uani 1 1 d . . . . .
C31 C 1.0335(2) 0.2277(3) 0.39146(11) 0.0461(7) Uani 1 1 d . . . . .
H31 H 1.068835 0.212328 0.421706 0.055 Uiso 1 1 calc R U . . .
C32 C 1.0623(2) 0.1755(3) 0.34755(12) 0.0521(7) Uani 1 1 d . . . . .
H32 H 1.119743 0.124691 0.348217 0.063 Uiso 1 1 calc R U . . .
C34 C 0.9372(2) 0.2679(3) 0.30579(10) 0.0449(6) Uani 1 1 d . . . . .
H34 H 0.902173 0.282092 0.275373 0.054 Uiso 1 1 calc R U . . .
C35 C 0.6026(2) 0.2681(2) 0.37845(10) 0.0377(5) Uani 1 1 d . . . . .
C36 C 0.6041(2) 0.2649(3) 0.43004(11) 0.0472(7) Uani 1 1 d . . . . .
H36 H 0.656598 0.300878 0.449311 0.057 Uiso 1 1 calc R U . . .
C37 C 0.5255(2) 0.2069(3) 0.45166(12) 0.0521(7) Uani 1 1 d . . . . .
H37 H 0.523931 0.202805 0.486662 0.063 Uiso 1 1 calc R U . . .
C38 C 0.4480(2) 0.1540(3) 0.42332(13) 0.0528(7) Uani 1 1 d . . . . .
H38 H 0.394901 0.116486 0.439790 0.063 Uiso 1 1 calc R U . . .
C39 C 0.4461(2) 0.1544(3) 0.37271(13) 0.0523(7) Uani 1 1 d . . . . .
H39 H 0.393569 0.117672 0.353766 0.063 Uiso 1 1 calc R U . . .
C40 C 0.5260(2) 0.2120(3) 0.35044(11) 0.0423(6) Uani 1 1 d . . . . .
C43 C 0.4862(3) 0.1869(4) 0.25913(13) 0.0658(10) Uani 1 1 d . . . . .
H43A H 0.480139 0.253074 0.234147 0.099 Uiso 1 1 calc R U . . .
H43B H 0.420560 0.164436 0.270235 0.099 Uiso 1 1 calc R U . . .
H43C H 0.517281 0.113245 0.244809 0.099 Uiso 1 1 calc R U . . .
C44B C 0.663(2) 0.373(3) 0.2601(7) 0.0354(8) Uani 0.116(9) 1 d D U P A 2
C45A C 0.6759(3) 0.3064(4) 0.21047(12) 0.0481(10) Uani 0.884(9) 1 d D U P A 1
H45A H 0.633466 0.239185 0.201206 0.058 Uiso 0.884(9) 1 calc R U P A 1
C46A C 0.7324(3) 0.3667(4) 0.17639(13) 0.0541(12) Uani 0.884(9) 1 d D U P A 1
H46A H 0.729477 0.337973 0.143174 0.065 Uiso 0.884(9) 1 calc R U P A 1
C48B C 0.774(3) 0.524(3) 0.2389(9) 0.0387(9) Uani 0.116(9) 1 d D U P A 2
H48B H 0.822973 0.583900 0.248244 0.046 Uiso 0.116(9) 1 calc R U P A 2
F1 F 0.69337(13) 0.0474(2) 0.51133(8) 0.0570(6) Uani 0.930(3) 1 d . U P B 1
F2 F 0.83623(16) 0.0991(2) 0.47719(7) 0.0507(5) Uani 0.930(3) 1 d . U P B 1
F3 F 0.80716(16) 0.16491(19) 0.55410(8) 0.0606(6) Uani 0.930(3) 1 d . U P B 1
F4 F 0.77690(18) -0.0336(3) 0.57738(9) 0.0653(7) Uani 0.930(3) 1 d . U P B 1
F5 F 0.80816(17) -0.10041(18) 0.50068(9) 0.0630(6) Uani 0.930(3) 1 d . U P B 1
F6 F 0.92030(13) 0.01610(18) 0.54299(8) 0.0513(5) Uani 0.930(3) 1 d . U P B 1
P2 P 0.7485(5) 0.9385(6) 0.2311(2) 0.0638(6) Uani 0.597(7) 1 d D . P C 1
P3 P 0.7399(7) 0.9249(10) 0.2326(4) 0.0638(6) Uani 0.403(7) 1 d D . P C 2
F7 F 0.6340(5) 0.9568(7) 0.2181(3) 0.121(2) Uani 0.597(7) 1 d D . P C 1
F8 F 0.7712(6) 1.0355(5) 0.18882(17) 0.117(2) Uani 0.597(7) 1 d D . P C 1
F9 F 0.7445(6) 0.8285(6) 0.19328(17) 0.105(2) Uani 0.597(7) 1 d D . P C 1
F10 F 0.7486(6) 1.0522(6) 0.26742(17) 0.0955(19) Uani 0.597(7) 1 d D . P C 1
F11 F 0.8619(4) 0.9180(6) 0.2439(3) 0.123(3) Uani 0.597(7) 1 d D . P C 1
F12 F 0.7230(5) 0.8433(5) 0.27285(15) 0.0932(19) Uani 0.597(7) 1 d D . P C 1
F13 F 0.6608(9) 0.932(2) 0.1944(4) 0.227(8) Uani 0.403(7) 1 d D . P C 2
F14 F 0.8238(6) 0.9396(9) 0.1958(2) 0.095(3) Uani 0.403(7) 1 d D . P C 2
F15 F 0.7347(16) 1.0629(11) 0.2406(9) 0.278(10) Uani 0.403(7) 1 d D . P C 2
F16 F 0.7401(10) 0.7858(10) 0.2254(9) 0.262(10) Uani 0.403(7) 1 d D . P C 2
F17 F 0.6534(7) 0.9150(11) 0.2680(3) 0.127(4) Uani 0.403(7) 1 d D . P C 2
F18 F 0.8133(9) 0.911(2) 0.2729(3) 0.251(9) Uani 0.403(7) 1 d D . P C 2
P4 P 0.7823(9) 0.0251(13) 0.5280(5) 0.0361(2) Uani 0.070(3) 1 d D . P B 3
F19 F 0.7027(16) 0.107(2) 0.5530(8) 0.061(4) Uani 0.070(3) 1 d D U P B 3
F20 F 0.7945(16) 0.1285(19) 0.4867(8) 0.044(3) Uani 0.070(3) 1 d D U P B 3
F22 F 0.8683(16) -0.049(2) 0.5028(9) 0.060(4) Uani 0.070(3) 1 d D U P B 3
F23 F 0.7742(19) -0.085(2) 0.5660(9) 0.046(4) Uani 0.070(3) 1 d D U P B 3
F24 F 0.8656(17) 0.091(2) 0.5613(9) 0.070(5) Uani 0.070(3) 1 d D U P B 3
F21 F 0.7005(15) -0.038(2) 0.4939(7) 0.049(4) Uani 0.070(3) 1 d D U P B 3
N47B N 0.749(2) 0.510(3) 0.1913(8) 0.047(5) Uani 0.116(9) 1 d D U P A 2
C46B C 0.679(3) 0.426(3) 0.1796(9) 0.057(6) Uani 0.116(9) 1 d D U P A 2
H46B H 0.661574 0.416852 0.145564 0.069 Uiso 0.116(9) 1 calc R U P A 2
C45B C 0.631(3) 0.353(3) 0.2126(8) 0.048(5) Uani 0.116(9) 1 d D U P A 2
H45B H 0.580420 0.294306 0.203462 0.057 Uiso 0.116(9) 1 calc R U P A 2
C48A C 0.7947(3) 0.4962(4) 0.23511(13) 0.0387(9) Uani 0.884(9) 1 d D U P A 1
H48A H 0.835174 0.565847 0.243774 0.046 Uiso 0.884(9) 1 calc R U P A 1
N6A N 0.7475(3) 0.4415(4) 0.27148(11) 0.0330(7) Uani 0.884(9) 1 d D U P A 1
C44A C 0.6839(3) 0.3482(3) 0.25858(11) 0.0354(8) Uani 0.884(9) 1 d D U P A 1
C42 C 0.63148(19) 0.2993(2) 0.30155(9) 0.0369(5) Uani 1 1 d D . . . .
P1 P 0.80654(7) 0.03249(9) 0.52717(4) 0.0361(2) Uani 0.930(3) 1 d . . P B 1

loop_
_atom_site_aniso_label
_atom_site_aniso_U_11
_atom_site_aniso_U_22
_atom_site_aniso_U_33
_atom_site_aniso_U_23
_atom_site_aniso_U_13
_atom_site_aniso_U_12
Zn1 0.0389(2) 0.02912(19) 0.02719(18) -0.00059(11) -0.00233(13) 0.00279(12)
N1 0.0494(12) 0.0331(11) 0.0348(11) 0.0020(9) -0.0004(9) 0.0084(9)
N2 0.0534(13) 0.0391(12) 0.0320(11) 0.0005(9) -0.0027(9) 0.0020(10)
N3 0.0377(10) 0.0293(10) 0.0270(10) -0.0006(7) -0.0018(8) 0.0048(8)
N4 0.0427(11) 0.0358(11) 0.0320(10) -0.0039(8) 0.0000(9) 0.0094(9)
N5 0.0441(11) 0.0298(10) 0.0328(10) 0.0012(8) 0.0038(9) -0.0059(9)
N6B 0.0389(17) 0.0315(14) 0.0285(10) 0.0012(9) 0.0003(9) 0.0005(12)
N13 0.0714(17) 0.0372(12) 0.0343(12) -0.0037(9) -0.0056(11) 0.0120(11)
N19 0.0522(15) 0.0666(18) 0.0595(17) 0.0046(14) 0.0021(12) -0.0126(13)
N27 0.0334(10) 0.0256(9) 0.0308(10) 0.0025(7) -0.0040(8) -0.0002(8)
N33 0.0545(14) 0.0468(14) 0.0443(13) -0.0118(11) 0.0025(11) 0.0127(11)
N41 0.0437(12) 0.0459(13) 0.0438(13) -0.0014(10) -0.0021(10) -0.0096(10)
N47A 0.055(2) 0.053(2) 0.0314(13) 0.0010(12) 0.0047(13) -0.0113(16)
C7 0.0543(16) 0.0488(16) 0.0306(12) 0.0066(11) 0.0002(11) 0.0150(13)
C8 0.0468(16) 0.067(2) 0.0531(18) 0.0154(15) 0.0039(13) 0.0139(15)
C9 0.0486(18) 0.099(3) 0.060(2) 0.020(2) 0.0071(15) 0.0206(19)
C10 0.055(2) 0.106(3) 0.056(2) 0.012(2) 0.0069(16) 0.030(2)
C11 0.084(3) 0.072(2) 0.0424(17) 0.0004(16) 0.0012(16) 0.038(2)
C12 0.0582(18) 0.0575(18) 0.0321(13) 0.0013(12) -0.0025(12) 0.0190(15)
C14 0.094(3) 0.0403(17) 0.072(2) -0.0165(16) -0.006(2) 0.0136(17)
C15 0.0650(17) 0.0284(12) 0.0271(12) 0.0000(9) -0.0058(11) 0.0056(11)
C16 0.0631(17) 0.0376(14) 0.0301(12) 0.0018(10) -0.0055(12) 0.0014(12)
C17 0.071(2) 0.0471(17) 0.059(2) -0.0031(15) 0.0003(16) -0.0059(16)
C18 0.073(2) 0.054(2) 0.069(2) -0.0031(17) -0.0005(18) -0.0153(17)
C20 0.0498(16) 0.0532(17) 0.0407(14) 0.0029(13) -0.0029(12) -0.0097(13)
C21 0.0357(12) 0.0286(11) 0.0269(11) -0.0010(9) -0.0002(9) -0.0009(9)
C22 0.0405(13) 0.0428(14) 0.0353(13) -0.0023(11) 0.0025(10) 0.0067(11)
C23 0.0479(15) 0.0532(17) 0.0381(14) -0.0054(12) 0.0086(11) 0.0073(13)
C24 0.0519(16) 0.0581(18) 0.0284(13) -0.0038(11) 0.0058(11) -0.0055(13)
C25 0.0462(14) 0.0435(14) 0.0266(12) 0.0029(10) -0.0021(10) -0.0062(11)
C26 0.0352(12) 0.0291(11) 0.0308(12) 0.0008(9) -0.0006(9) -0.0050(9)
C28 0.0379(13) 0.0412(14) 0.0361(13) 0.0068(11) -0.0074(10) 0.0030(11)
C29 0.0358(12) 0.0241(10) 0.0303(11) 0.0012(9) -0.0036(9) 0.0007(9)
C30 0.0393(12) 0.0266(11) 0.0338(12) -0.0024(9) -0.0025(10) 0.0028(10)
C31 0.0522(16) 0.0446(15) 0.0409(14) -0.0065(12) -0.0056(12) 0.0174(13)
C32 0.0550(17) 0.0497(17) 0.0515(17) -0.0111(14) -0.0001(13) 0.0208(14)
C34 0.0529(16) 0.0481(16) 0.0335(13) -0.0071(11) 0.0001(11) 0.0105(13)
C35 0.0428(13) 0.0309(12) 0.0398(13) 0.0048(10) 0.0057(11) -0.0014(10)
C36 0.0559(17) 0.0447(15) 0.0415(15) 0.0052(12) 0.0076(12) -0.0077(13)
C37 0.0626(19) 0.0503(17) 0.0442(16) 0.0061(13) 0.0151(14) -0.0042(14)
C38 0.0500(16) 0.0460(16) 0.0634(19) 0.0092(14) 0.0185(14) -0.0036(13)
C39 0.0446(15) 0.0470(16) 0.066(2) 0.0016(14) 0.0079(14) -0.0079(13)
C40 0.0426(14) 0.0362(13) 0.0484(15) 0.0029(11) 0.0049(11) -0.0014(11)
C43 0.058(2) 0.088(3) 0.0502(19) -0.0056(18) -0.0070(15) -0.0265(19)
C44B 0.0391(19) 0.0343(18) 0.0325(12) 0.0006(11) -0.0018(12) -0.0005(13)
C45A 0.057(2) 0.052(2) 0.0354(16) -0.0060(14) 0.0018(15) -0.0144(18)
C46A 0.065(3) 0.065(2) 0.0328(16) -0.0073(15) 0.0073(15) -0.019(2)
C48B 0.046(2) 0.038(2) 0.0324(13) 0.0037(13) 0.0010(12) -0.0055(15)
F1 0.0344(9) 0.0651(14) 0.0713(14) 0.0203(11) -0.0009(8) 0.0023(8)
F2 0.0514(12) 0.0568(12) 0.0440(10) 0.0082(9) 0.0035(8) -0.0139(9)
F3 0.0654(13) 0.0506(11) 0.0660(13) -0.0157(10) 0.0066(10) 0.0095(10)
F4 0.0571(13) 0.0871(19) 0.0518(13) 0.0276(12) 0.0018(10) -0.0126(13)
F5 0.0666(13) 0.0339(10) 0.0877(16) -0.0084(10) -0.0076(11) 0.0012(9)
F6 0.0372(9) 0.0499(11) 0.0666(12) 0.0065(9) -0.0026(8) 0.0025(8)
P2 0.0859(12) 0.0639(14) 0.0415(6) 0.0025(7) 0.0010(6) 0.0025(9)
P3 0.0859(12) 0.0639(14) 0.0415(6) 0.0025(7) 0.0010(6) 0.0025(9)
F7 0.104(4) 0.155(6) 0.103(5) 0.031(4) -0.005(3) 0.056(4)
F8 0.204(7) 0.093(4) 0.055(3) 0.009(2) 0.028(3) -0.025(4)
F9 0.161(6) 0.094(4) 0.058(3) -0.025(2) -0.002(3) -0.005(4)
F10 0.163(5) 0.078(3) 0.046(2) -0.0100(19) 0.001(3) 0.004(3)
F11 0.073(3) 0.128(5) 0.166(7) -0.029(4) 0.000(3) 0.002(3)
F12 0.132(5) 0.094(3) 0.052(2) 0.042(2) -0.028(2) -0.013(3)
F13 0.111(8) 0.49(2) 0.081(7) 0.000(11) -0.031(6) 0.038(13)
F14 0.104(5) 0.127(7) 0.054(4) -0.002(4) 0.012(3) -0.010(5)
F15 0.39(3) 0.076(6) 0.38(3) -0.064(11) 0.197(17) -0.040(9)
F16 0.135(10) 0.079(6) 0.58(3) -0.052(11) 0.095(14) 0.002(6)
F17 0.116(6) 0.151(9) 0.114(6) -0.038(6) 0.007(5) -0.025(6)
F18 0.145(9) 0.54(2) 0.070(6) 0.106(10) -0.042(6) -0.083(14)
P4 0.0333(5) 0.0345(4) 0.0405(4) 0.0052(3) 0.0026(4) 0.0003(4)
F19 0.076(8) 0.057(7) 0.051(8) 0.005(5) 0.019(6) 0.024(6)
F20 0.036(8) 0.039(6) 0.056(7) 0.014(6) 0.005(4) -0.001(4)
F22 0.059(7) 0.055(8) 0.067(8) 0.020(6) 0.024(6) 0.023(6)
F23 0.040(8) 0.051(6) 0.047(7) 0.017(6) -0.001(4) 0.002(4)
F24 0.075(8) 0.068(9) 0.067(7) 0.009(7) -0.024(6) -0.024(6)
F21 0.059(7) 0.046(8) 0.042(6) 0.012(5) -0.008(5) -0.017(6)
N47B 0.061(12) 0.047(11) 0.032(5) 0.000(7) 0.000(7) -0.009(9)
C46B 0.075(13) 0.064(12) 0.033(8) -0.002(8) -0.002(8) -0.020(11)
C45B 0.058(12) 0.049(12) 0.035(7) 0.002(7) -0.008(7) -0.009(9)
C48A 0.046(2) 0.038(2) 0.0324(13) 0.0037(13) 0.0010(12) -0.0055(15)
N6A 0.0389(17) 0.0315(14) 0.0285(10) 0.0012(9) 0.0003(9) 0.0005(12)
C44A 0.0391(19) 0.0343(18) 0.0325(12) 0.0006(11) -0.0018(12) -0.0005(13)
C42 0.0422(13) 0.0334(12) 0.0349(13) 0.0003(10) -0.0003(10) -0.0059(10)
P1 0.0333(5) 0.0345(4) 0.0405(4) 0.0052(3) 0.0026(4) 0.0003(4)

loop_
_atom_type_symbol
_atom_type_description
_atom_type_scat_dispersion_real
_atom_type_scat_dispersion_imag
_atom_type_scat_source
C C 0.0181 0.0091 'International Tables Vol C Tables 4.2.6.8 and 6.1.1.4'
H H 0.0000 0.0000 'International Tables Vol C Tables 4.2.6.8 and 6.1.1.4'
F F 0.0727 0.0534 'International Tables Vol C Tables 4.2.6.8 and 6.1.1.4'
N N 0.0311 0.0180 'International Tables Vol C Tables 4.2.6.8 and 6.1.1.4'
P P 0.2955 0.4335 'International Tables Vol C Tables 4.2.6.8 and 6.1.1.4'
Zn Zn -1.5491 0.6778 'International Tables Vol C Tables 4.2.6.8 and 6.1.1.4'

loop_
_exptl_crystal_face_index_h
_exptl_crystal_face_index_k
_exptl_crystal_face_index_l
_exptl_crystal_face_perp_dist
0 0 1 0.0818
0 0 -1 0.0787
-1 0 1 0.0217
1 0 -1 0.0371
0 1 1 0.0656
0 -1 -1 0.0095
3 6 3 0.0418

loop_
_geom_angle_atom_site_label_1
_geom_angle_atom_site_label_2
_geom_angle_atom_site_label_3
_geom_angle
_geom_angle_site_symmetry_1
_geom_angle_site_symmetry_3
_geom_angle_publ_flag
N1 Zn1 N2 74.77(9) . . ?
N1 Zn1 N3 96.24(8) . . ?
N1 Zn1 N4 163.37(9) . . ?
N1 Zn1 N5 101.13(9) . . ?
N1 Zn1 N6B 91.4(9) . . ?
N1 Zn1 N6A 97.96(12) . . ?
N3 Zn1 N2 90.94(8) . . ?
N3 Zn1 N4 76.12(8) . . ?
N3 Zn1 N5 101.19(8) . . ?
N3 Zn1 N6B 172.1(9) . . ?
N3 Zn1 N6A 165.79(11) . . ?
N4 Zn1 N2 90.42(8) . . ?
N5 Zn1 N2 167.61(8) . . ?
N5 Zn1 N4 94.89(9) . . ?
N5 Zn1 N6B 75.5(8) . . ?
N5 Zn1 N6A 76.57(12) . . ?
N6B Zn1 N2 92.8(8) . . ?
N6B Zn1 N4 96.9(9) . . ?
N6A Zn1 N2 92.28(12) . . ?
N6A Zn1 N4 90.01(11) . . ?
C7 N1 Zn1 135.2(2) . . ?
C15 N1 Zn1 116.37(19) . . ?
C15 N1 C7 107.0(2) . . ?
C16 N2 Zn1 110.35(19) . . ?
C20 N2 Zn1 130.4(2) . . ?
C20 N2 C16 117.7(3) . . ?
C21 N3 Zn1 138.02(16) . . ?
C29 N3 Zn1 116.09(16) . . ?
C29 N3 C21 105.86(19) . . ?
C30 N4 Zn1 113.87(16) . . ?
C34 N4 Zn1 128.90(18) . . ?
C34 N4 C30 117.2(2) . . ?
C35 N5 Zn1 137.66(18) . . ?
C42 N5 Zn1 115.07(16) . . ?
C42 N5 C35 105.1(2) . . ?
C44B N6B Zn1 117.7(18) . . ?
C48B N6B Zn1 123.4(18) . . ?
C48B N6B C44B 119(2) . . ?
C12 N13 C14 123.8(3) . . ?
C12 N13 C15 107.3(2) . . ?
C15 N13 C14 128.5(3) . . ?
C18 N19 C20 115.2(3) . . ?
C26 N27 C28 124.1(2) . . ?
C29 N27 C26 106.58(19) . . ?
C29 N27 C28 129.3(2) . . ?
C32 N33 C34 115.1(2) . . ?
C40 N41 C43 124.9(3) . . ?
C42 N41 C40 106.0(2) . . ?
C42 N41 C43 129.2(3) . . ?
C48A N47A C46A 115.8(3) . . ?
N1 C7 C8 131.8(3) . . ?
N1 C7 C12 108.5(3) . . ?
C8 C7 C12 119.8(3) . . ?
C7 C8 H8 120.9 . . ?
C7 C8 C9 118.2(4) . . ?
C9 C8 H8 120.9 . . ?
C8 C9 H9 119.0 . . ?
C10 C9 C8 122.1(4) . . ?
C10 C9 H9 119.0 . . ?
C9 C10 H10 119.5 . . ?
C9 C10 C11 121.0(3) . . ?
C11 C10 H10 119.5 . . ?
C10 C11 H11 121.3 . . ?
C10 C11 C12 117.4(4) . . ?
C12 C11 H11 121.3 . . ?
N13 C12 C7 106.4(3) . . ?
N13 C12 C11 132.1(3) . . ?
C11 C12 C7 121.5(4) . . ?
N13 C14 H14A 109.5 . . ?
N13 C14 H14B 109.5 . . ?
N13 C14 H14C 109.5 . . ?
H14A C14 H14B 109.5 . . ?
H14A C14 H14C 109.5 . . ?
H14B C14 H14C 109.5 . . ?
N1 C15 N13 110.8(3) . . ?
N1 C15 C16 120.6(2) . . ?
N13 C15 C16 128.6(3) . . ?
N2 C16 C15 114.1(2) . . ?
N2 C16 C17 120.4(3) . . ?
C17 C16 C15 125.4(3) . . ?
C16 C17 H17 121.1 . . ?
C16 C17 C18 117.8(3) . . ?
C18 C17 H17 121.1 . . ?
N19 C18 C17 122.4(3) . . ?
N19 C18 H18 118.8 . . ?
C17 C18 H18 118.8 . . ?
N2 C20 N19 126.2(3) . . ?
N2 C20 H20 116.9 . . ?
N19 C20 H20 116.9 . . ?
N3 C21 C22 131.1(2) . . ?
N3 C21 C26 108.8(2) . . ?
C26 C21 C22 120.0(2) . . ?
C21 C22 H22 121.3 . . ?
C23 C22 C21 117.4(3) . . ?
C23 C22 H22 121.3 . . ?
C22 C23 H23 119.1 . . ?
C22 C23 C24 121.8(3) . . ?
C24 C23 H23 119.1 . . ?
C23 C24 H24 119.2 . . ?
C25 C24 C23 121.7(3) . . ?
C25 C24 H24 119.2 . . ?
C24 C25 H25 121.7 . . ?
C24 C25 C26 116.6(2) . . ?
C26 C25 H25 121.7 . . ?
N27 C26 C21 106.4(2) . . ?
N27 C26 C25 131.1(2) . . ?
C25 C26 C21 122.5(2) . . ?
N27 C28 H28A 109.5 . . ?
N27 C28 H28B 109.5 . . ?
N27 C28 H28C 109.5 . . ?
H28A C28 H28B 109.5 . . ?
H28A C28 H28C 109.5 . . ?
H28B C28 H28C 109.5 . . ?
N3 C29 N27 112.3(2) . . ?
N3 C29 C30 119.9(2) . . ?
N27 C29 C30 127.8(2) . . ?
N4 C30 C29 113.9(2) . . ?
N4 C30 C31 120.2(2) . . ?
C31 C30 C29 125.9(2) . . ?
C30 C31 H31 121.5 . . ?
C30 C31 C32 117.1(3) . . ?
C32 C31 H31 121.5 . . ?
N33 C32 C31 123.8(3) . . ?
N33 C32 H32 118.1 . . ?
C31 C32 H32 118.1 . . ?
N4 C34 H34 116.8 . . ?
N33 C34 N4 126.5(3) . . ?
N33 C34 H34 116.8 . . ?
N5 C35 C36 129.9(3) . . ?
N5 C35 C40 109.1(2) . . ?
C36 C35 C40 121.1(3) . . ?
C35 C36 H36 121.7 . . ?
C37 C36 C35 116.7(3) . . ?
C37 C36 H36 121.7 . . ?
C36 C37 H37 119.1 . . ?
C36 C37 C38 121.8(3) . . ?
C38 C37 H37 119.1 . . ?
C37 C38 H38 118.8 . . ?
C39 C38 C37 122.4(3) . . ?
C39 C38 H38 118.8 . . ?
C38 C39 H39 121.8 . . ?
C38 C39 C40 116.3(3) . . ?
C40 C39 H39 121.8 . . ?
N41 C40 C35 106.5(2) . . ?
N41 C40 C39 131.7(3) . . ?
C39 C40 C35 121.8(3) . . ?
N41 C43 H43A 109.5 . . ?
N41 C43 H43B 109.5 . . ?
N41 C43 H43C 109.5 . . ?
H43A C43 H43B 109.5 . . ?
H43A C43 H43C 109.5 . . ?
H43B C43 H43C 109.5 . . ?
N6B C44B C45B 124.9(18) . . ?
N6B C44B C42 112(2) . . ?
C45B C44B C42 123(2) . . ?
C46A C45A H45A 121.5 . . ?
C44A C45A H45A 121.5 . . ?
C44A C45A C46A 117.0(3) . . ?
N47A C46A C45A 123.1(3) . . ?
N47A C46A H46A 118.5 . . ?
C45A C46A H46A 118.5 . . ?
N6B C48B H48B 119.2 . . ?
N6B C48B N47B 122(3) . . ?
N47B C48B H48B 119.2 . . ?
F8 P2 F7 88.5(5) . . ?
F8 P2 F11 92.2(5) . . ?
F9 P2 F7 86.4(5) . . ?
F9 P2 F8 91.3(4) . . ?
F9 P2 F10 177.3(6) . . ?
F9 P2 F11 93.0(5) . . ?
F9 P2 F12 88.9(4) . . ?
F10 P2 F7 91.3(5) . . ?
F10 P2 F8 87.2(4) . . ?
F10 P2 F11 89.4(5) . . ?
F10 P2 F12 92.6(5) . . ?
F11 P2 F7 179.1(6) . . ?
F12 P2 F7 90.0(4) . . ?
F12 P2 F8 178.4(6) . . ?
F12 P2 F11 89.3(5) . . ?
F13 P3 F14 94.6(8) . . ?
F13 P3 F15 90.7(11) . . ?
F13 P3 F16 88.1(11) . . ?
F13 P3 F17 83.5(7) . . ?
F15 P3 F14 91.9(9) . . ?
F15 P3 F16 177.2(11) . . ?
F15 P3 F17 86.4(9) . . ?
F16 P3 F14 90.7(8) . . ?
F16 P3 F17 91.0(8) . . ?
F17 P3 F14 177.4(9) . . ?
F18 P3 F13 175.4(11) . . ?
F18 P3 F14 89.5(7) . . ?
F18 P3 F15 91.4(11) . . ?
F18 P3 F16 89.7(11) . . ?
F18 P3 F17 92.5(8) . . ?
F19 P4 F20 90.2(11) . . ?
F19 P4 F22 175.6(14) . . ?
F19 P4 F23 94.2(12) . . ?
F19 P4 F24 89.8(12) . . ?
F19 P4 F21 90.7(12) . . ?
F20 P4 F22 87.1(10) . . ?
F20 P4 F24 90.3(11) . . ?
F23 P4 F20 175.3(14) . . ?
F23 P4 F22 88.6(11) . . ?
F23 P4 F24 91.3(12) . . ?
F23 P4 F21 90.0(11) . . ?
F24 P4 F22 86.8(12) . . ?
F21 P4 F20 88.4(11) . . ?
F21 P4 F22 92.7(12) . . ?
F21 P4 F24 178.6(13) . . ?
C48B N47B C46B 118(3) . . ?
N47B C46B H46B 117.2 . . ?
N47B C46B C45B 126(2) . . ?
C45B C46B H46B 117.2 . . ?
C44B C45B C46B 112(2) . . ?
C44B C45B H45B 124.1 . . ?
C46B C45B H45B 124.1 . . ?
N47A C48A H48A 116.8 . . ?
N47A C48A N6A 126.4(4) . . ?
N6A C48A H48A 116.8 . . ?
C48A N6A Zn1 127.0(3) . . ?
C48A N6A C44A 116.8(3) . . ?
C44A N6A Zn1 115.3(2) . . ?
C45A C44A C42 127.2(3) . . ?
N6A C44A C45A 120.7(3) . . ?
N6A C44A C42 112.1(3) . . ?
N5 C42 N41 113.4(2) . . ?
N5 C42 C44B 119.6(11) . . ?
N5 C42 C44A 118.7(2) . . ?
N41 C42 C44B 124.1(11) . . ?
N41 C42 C44A 127.8(3) . . ?
F1 P1 F2 89.79(12) . . ?
F1 P1 F3 91.43(13) . . ?
F1 P1 F4 90.27(13) . . ?
F1 P1 F5 89.74(13) . . ?
F1 P1 F6 179.43(15) . . ?
F2 P1 F4 179.72(15) . . ?
F2 P1 F6 90.37(11) . . ?
F3 P1 F2 89.68(13) . . ?
F3 P1 F4 90.05(14) . . ?
F3 P1 F6 89.11(12) . . ?
F4 P1 F6 89.57(12) . . ?
F5 P1 F2 90.46(13) . . ?
F5 P1 F3 178.82(14) . . ?
F5 P1 F4 89.81(15) . . ?
F5 P1 F6 89.71(12) . . ?

loop_
_geom_bond_atom_site_label_1
_geom_bond_atom_site_label_2
_geom_bond_distance
_geom_bond_site_symmetry_2
_geom_bond_publ_flag
Zn1 N1 2.084(2) . ?
Zn1 N2 2.334(2) . ?
Zn1 N3 2.108(2) . ?
Zn1 N4 2.241(2) . ?
Zn1 N5 2.110(2) . ?
Zn1 N6B 2.156(18) . ?
Zn1 N6A 2.179(3) . ?
N1 C7 1.373(4) . ?
N1 C15 1.335(4) . ?
N2 C16 1.353(4) . ?
N2 C20 1.334(4) . ?
N3 C21 1.382(3) . ?
N3 C29 1.328(3) . ?
N4 C30 1.354(3) . ?
N4 C34 1.338(3) . ?
N5 C35 1.388(3) . ?
N5 C42 1.331(3) . ?
N6B C44B 1.333(16) . ?
N6B C48B 1.329(16) . ?
N13 C12 1.371(4) . ?
N13 C14 1.465(4) . ?
N13 C15 1.374(4) . ?
N19 C18 1.334(5) . ?
N19 C20 1.347(4) . ?
N27 C26 1.379(3) . ?
N27 C28 1.464(3) . ?
N27 C29 1.360(3) . ?
N33 C32 1.325(4) . ?
N33 C34 1.328(4) . ?
N41 C40 1.387(4) . ?
N41 C43 1.464(4) . ?
N41 C42 1.359(3) . ?
N47A C46A 1.331(4) . ?
N47A C48A 1.327(4) . ?
C7 C8 1.375(5) . ?
C7 C12 1.409(4) . ?
C8 H8 0.9500 . ?
C8 C9 1.380(5) . ?
C9 H9 0.9500 . ?
C9 C10 1.373(6) . ?
C10 H10 0.9500 . ?
C10 C11 1.379(6) . ?
C11 H11 0.9500 . ?
C11 C12 1.388(5) . ?
C14 H14A 0.9800 . ?
C14 H14B 0.9800 . ?
C14 H14C 0.9800 . ?
C15 C16 1.453(4) . ?
C16 C17 1.361(4) . ?
C17 H17 0.9500 . ?
C17 C18 1.408(5) . ?
C18 H18 0.9500 . ?
C20 H20 0.9500 . ?
C21 C22 1.406(4) . ?
C21 C26 1.397(3) . ?
C22 H22 0.9500 . ?
C22 C23 1.373(4) . ?
C23 H23 0.9500 . ?
C23 C24 1.408(4) . ?
C24 H24 0.9500 . ?
C24 C25 1.372(4) . ?
C25 H25 0.9500 . ?
C25 C26 1.396(3) . ?
C28 H28A 0.9800 . ?
C28 H28B 0.9800 . ?
C28 H28C 0.9800 . ?
C29 C30 1.470(3) . ?
C30 C31 1.378(4) . ?
C31 H31 0.9500 . ?
C31 C32 1.383(4) . ?
C32 H32 0.9500 . ?
C34 H34 0.9500 . ?
C35 C36 1.397(4) . ?
C35 C40 1.403(4) . ?
C36 H36 0.9500 . ?
C36 C37 1.383(4) . ?
C37 H37 0.9500 . ?
C37 C38 1.400(5) . ?
C38 H38 0.9500 . ?
C38 C39 1.370(5) . ?
C39 H39 0.9500 . ?
C39 C40 1.401(4) . ?
C43 H43A 0.9800 . ?
C43 H43B 0.9800 . ?
C43 H43C 0.9800 . ?
C44B C45B 1.364(16) . ?
C44B C42 1.451(18) . ?
C45A H45A 0.9500 . ?
C45A C46A 1.380(5) . ?
C45A C44A 1.378(4) . ?
C46A H46A 0.9500 . ?
C48B H48B 0.9500 . ?
C48B N47B 1.330(16) . ?
F1 P1 1.590(2) . ?
F2 P1 1.5933(19) . ?
F3 P1 1.592(2) . ?
F4 P1 1.596(2) . ?
F5 P1 1.592(2) . ?
F6 P1 1.5994(19) . ?
P2 F7 1.595(8) . ?
P2 F8 1.581(7) . ?
P2 F9 1.558(7) . ?
P2 F10 1.564(7) . ?
P2 F11 1.583(8) . ?
P2 F12 1.570(7) . ?
P3 F13 1.467(11) . ?
P3 F14 1.546(10) . ?
P3 F15 1.492(11) . ?
P3 F16 1.500(11) . ?
P3 F17 1.546(10) . ?
P3 F18 1.461(11) . ?
P4 F19 1.566(16) . ?
P4 F20 1.586(16) . ?
P4 F22 1.587(16) . ?
P4 F23 1.569(16) . ?
P4 F24 1.586(16) . ?
P4 F21 1.574(16) . ?
N47B C46B 1.333(16) . ?
C46B H46B 0.9500 . ?
C46B C45B 1.378(16) . ?
C45B H45B 0.9500 . ?
C48A H48A 0.9500 . ?
C48A N6A 1.329(4) . ?
N6A C44A 1.357(4) . ?
C44A C42 1.480(4) . ?

loop_
_geom_torsion_atom_site_label_1
_geom_torsion_atom_site_label_2
_geom_torsion_atom_site_label_3
_geom_torsion_atom_site_label_4
_geom_torsion
_geom_torsion_site_symmetry_1
_geom_torsion_site_symmetry_2
_geom_torsion_site_symmetry_3
_geom_torsion_site_symmetry_4
_geom_torsion_publ_flag
Zn1 N1 C7 C8 -13.9(5) . . . . ?
Zn1 N1 C7 C12 164.5(2) . . . . ?
Zn1 N1 C15 N13 -169.11(16) . . . . ?
Zn1 N1 C15 C16 11.2(3) . . . . ?
Zn1 N2 C16 C15 -16.7(3) . . . . ?
Zn1 N2 C16 C17 162.2(2) . . . . ?
Zn1 N2 C20 N19 -162.8(2) . . . . ?
Zn1 N3 C21 C22 -2.8(4) . . . . ?
Zn1 N3 C21 C26 177.76(18) . . . . ?
Zn1 N3 C29 N27 -178.46(15) . . . . ?
Zn1 N3 C29 C30 1.8(3) . . . . ?
Zn1 N4 C30 C29 3.6(3) . . . . ?
Zn1 N4 C30 C31 -175.8(2) . . . . ?
Zn1 N4 C34 N33 176.9(2) . . . . ?
Zn1 N5 C35 C36 -18.1(5) . . . . ?
Zn1 N5 C35 C40 160.5(2) . . . . ?
Zn1 N5 C42 N41 -166.18(18) . . . . ?
Zn1 N5 C42 C44B -4.7(16) . . . . ?
Zn1 N5 C42 C44A 12.7(3) . . . . ?
Zn1 N6B C44B C45B -176(3) . . . . ?
Zn1 N6B C44B C42 0(2) . . . . ?
Zn1 N6B C48B N47B 174(3) . . . . ?
Zn1 N6A C44A C45A -164.6(3) . . . . ?
Zn1 N6A C44A C42 13.4(3) . . . . ?
N1 C7 C8 C9 175.8(3) . . . . ?
N1 C7 C12 N13 2.1(3) . . . . ?
N1 C7 C12 C11 -175.8(3) . . . . ?
N1 C15 C16 N2 5.4(4) . . . . ?
N1 C15 C16 C17 -173.5(3) . . . . ?
N2 C16 C17 C18 4.1(5) . . . . ?
N3 C21 C22 C23 -178.7(3) . . . . ?
N3 C21 C26 N27 0.1(3) . . . . ?
N3 C21 C26 C25 179.7(2) . . . . ?
N3 C29 C30 N4 -3.7(3) . . . . ?
N3 C29 C30 C31 175.7(3) . . . . ?
N4 C30 C31 C32 -1.8(4) . . . . ?
N5 C35 C36 C37 176.9(3) . . . . ?
N5 C35 C40 N41 1.3(3) . . . . ?
N5 C35 C40 C39 -176.5(3) . . . . ?
N6B C44B C45B C46B 1(4) . . . . ?
N6B C44B C42 N5 3(2) . . . . ?
N6B C44B C42 N41 162.7(13) . . . . ?
N6B C48B N47B C46B 1(4) . . . . ?
N13 C15 C16 N2 -174.3(2) . . . . ?
N13 C15 C16 C17 6.8(5) . . . . ?
N27 C29 C30 N4 176.5(2) . . . . ?
N27 C29 C30 C31 -4.0(4) . . . . ?
N47A C48A N6A Zn1 163.7(3) . . . . ?
N47A C48A N6A C44A -4.8(5) . . . . ?
C7 N1 C15 N13 -0.5(3) . . . . ?
C7 N1 C15 C16 179.8(2) . . . . ?
C7 C8 C9 C10 -0.6(5) . . . . ?
C8 C7 C12 N13 -179.3(3) . . . . ?
C8 C7 C12 C11 2.8(4) . . . . ?
C8 C9 C10 C11 3.5(6) . . . . ?
C9 C10 C11 C12 -3.0(5) . . . . ?
C10 C11 C12 N13 -177.4(3) . . . . ?
C10 C11 C12 C7 0.0(5) . . . . ?
C12 N13 C15 N1 1.8(3) . . . . ?
C12 N13 C15 C16 -178.5(3) . . . . ?
C12 C7 C8 C9 -2.4(4) . . . . ?
C14 N13 C12 C7 170.8(3) . . . . ?
C14 N13 C12 C11 -11.5(5) . . . . ?
C14 N13 C15 N1 -171.0(3) . . . . ?
C14 N13 C15 C16 8.7(5) . . . . ?
C15 N1 C7 C8 -179.4(3) . . . . ?
C15 N1 C7 C12 -1.0(3) . . . . ?
C15 N13 C12 C7 -2.4(3) . . . . ?
C15 N13 C12 C11 175.2(3) . . . . ?
C15 C16 C17 C18 -177.1(3) . . . . ?
C16 N2 C20 N19 1.2(4) . . . . ?
C16 C17 C18 N19 0.4(6) . . . . ?
C18 N19 C20 N2 3.0(5) . . . . ?
C20 N2 C16 C15 176.2(2) . . . . ?
C20 N2 C16 C17 -4.8(4) . . . . ?
C20 N19 C18 C17 -3.7(5) . . . . ?
C21 N3 C29 N27 -0.2(3) . . . . ?
C21 N3 C29 C30 -179.9(2) . . . . ?
C21 C22 C23 C24 -0.6(5) . . . . ?
C22 C21 C26 N27 -179.5(2) . . . . ?
C22 C21 C26 C25 0.1(4) . . . . ?
C22 C23 C24 C25 -0.3(5) . . . . ?
C23 C24 C25 C26 1.1(4) . . . . ?
C24 C25 C26 N27 178.5(3) . . . . ?
C24 C25 C26 C21 -1.0(4) . . . . ?
C26 N27 C29 N3 0.2(3) . . . . ?
C26 N27 C29 C30 180.0(2) . . . . ?
C26 C21 C22 C23 0.7(4) . . . . ?
C28 N27 C26 C21 -177.8(2) . . . . ?
C28 N27 C26 C25 2.6(4) . . . . ?
C28 N27 C29 N3 177.7(2) . . . . ?
C28 N27 C29 C30 -2.6(4) . . . . ?
C29 N3 C21 C22 179.6(3) . . . . ?
C29 N3 C21 C26 0.1(3) . . . . ?
C29 N27 C26 C21 -0.2(3) . . . . ?
C29 N27 C26 C25 -179.7(3) . . . . ?
C29 C30 C31 C32 178.8(3) . . . . ?
C30 N4 C34 N33 -2.2(5) . . . . ?
C30 C31 C32 N33 -1.3(5) . . . . ?
C32 N33 C34 N4 -0.7(5) . . . . ?
C34 N4 C30 C29 -177.1(2) . . . . ?
C34 N4 C30 C31 3.4(4) . . . . ?
C34 N33 C32 C31 2.5(5) . . . . ?
C35 N5 C42 N41 0.1(3) . . . . ?
C35 N5 C42 C44B 161.6(16) . . . . ?
C35 N5 C42 C44A 179.0(3) . . . . ?
C35 C36 C37 C38 -0.1(5) . . . . ?
C36 C35 C40 N41 -180.0(3) . . . . ?
C36 C35 C40 C39 2.2(4) . . . . ?
C36 C37 C38 C39 1.2(5) . . . . ?
C37 C38 C39 C40 -0.6(5) . . . . ?
C38 C39 C40 N41 -178.3(3) . . . . ?
C38 C39 C40 C35 -1.1(4) . . . . ?
C40 N41 C42 N5 0.7(3) . . . . ?
C40 N41 C42 C44B -159.8(16) . . . . ?
C40 N41 C42 C44A -178.1(3) . . . . ?
C40 C35 C36 C37 -1.6(4) . . . . ?
C43 N41 C40 C35 179.0(3) . . . . ?
C43 N41 C40 C39 -3.5(5) . . . . ?
C43 N41 C42 N5 -179.5(3) . . . . ?
C43 N41 C42 C44B 20.0(16) . . . . ?
C43 N41 C42 C44A 1.7(5) . . . . ?
C44B N6B C48B N47B -1(2) . . . . ?
C45A C44A C42 N5 160.3(3) . . . . ?
C45A C44A C42 N41 -21.0(5) . . . . ?
C46A N47A C48A N6A 1.0(6) . . . . ?
C46A C45A C44A N6A -2.3(6) . . . . ?
C46A C45A C44A C42 -180.0(4) . . . . ?
C48B N6B C44B C45B 0(2) . . . . ?
C48B N6B C44B C42 175(3) . . . . ?
C48B N47B C46B C45B 0(5) . . . . ?
N47B C46B C45B C44B -1(5) . . . . ?
C45B C44B C42 N5 179(2) . . . . ?
C45B C44B C42 N41 -22(3) . . . . ?
C48A N47A C46A C45A 2.4(6) . . . . ?
C48A N6A C44A C45A 5.3(5) . . . . ?
C48A N6A C44A C42 -176.7(3) . . . . ?
N6A C44A C42 N5 -17.6(4) . . . . ?
N6A C44A C42 N41 161.2(3) . . . . ?
C44A C45A C46A N47A -1.7(7) . . . . ?
C42 N5 C35 C36 -179.5(3) . . . . ?
C42 N5 C35 C40 -0.9(3) . . . . ?
C42 N41 C40 C35 -1.2(3) . . . . ?
C42 N41 C40 C39 176.3(3) . . . . ?
C42 C44B C45B C46B -174(3) . . . . ?

loop_
_exptl_oxdiff_crystal_face_indexfrac_h
_exptl_oxdiff_crystal_face_indexfrac_k
_exptl_oxdiff_crystal_face_indexfrac_l
_exptl_oxdiff_crystal_face_x
_exptl_oxdiff_crystal_face_y
_exptl_oxdiff_crystal_face_z
-0.0000 0.0007 0.9999 0.0430 0.0363 0.0084
0.0000 -0.0007 -0.9999 -0.0430 -0.0363 -0.0084
-1.0003 0.0008 0.9999 0.0007 0.0565 0.1118
1.0003 -0.0008 -0.9999 -0.0007 -0.0565 -0.1118
0.0001 0.9998 0.9958 -0.0371 0.1434 -0.0451
-0.0001 -0.9998 -0.9958 0.0371 -0.1434 0.0451
3.0012 5.9962 2.9753 -0.2245 0.6907 -0.6064
